data_1534405
loop_
_publ_author_name
'Ruetter, H.'
'Mootz, D.'

_publ_section_title
;
 Die Kristallstrukturen von KOH*2H2O (Substruktur) und KOH*4H2O
;
_journal_name_full 'Zeitschrift fuer Anorganische und Allgemeine Chemie'
_journal_page_first 73
_journal_page_last 82
_journal_volume 601
_journal_year 1991
_chemical_formula_sum 'H5 K O3'
_chemical_name_systematic 'K O H (H2 O)2'
_space_group_IT_number 141
_symmetry_space_group_name_Hall '-I 4bd 2'
_symmetry_space_group_name_H-M 'I 41/a m d :2'
_cell_angle_alpha 90
_cell_angle_beta 90
_cell_angle_gamma 90
_cell_formula_units_Z 8
_cell_length_a 7.154
_cell_length_b 7.154
_cell_length_c 13.415
_cell_volume 686.576
_citation_journal_id_ASTM ZAACAB
_cod_data_source_file Ruetter_ZAACAB_1991_67.cif
_cod_data_source_block H5K1O3
_cod_original_cell_volume 686.5759
_cod_original_formula_sum 'H5 K1 O3'
_cod_database_code 1534405

loop_
_symmetry_equiv_pos_as_xyz
x,y,z
-y+1/4,x+3/4,z+1/4
-x+1/2,-y,z+1/2
y+1/4,-x+1/4,z+3/4
x,-y,-z
y+1/4,x+3/4,-z+1/4
-x+1/2,y,-z+1/2
-y+1/4,-x+1/4,-z+3/4
-x,-y,-z
y-1/4,-x-3/4,-z-1/4
x-1/2,y,-z-1/2
-y-1/4,x-1/4,-z-3/4
-x,y,z
-y-1/4,-x-3/4,z-1/4
x-1/2,-y,z-1/2
y-1/4,x-1/4,z-3/4
x+1/2,y+1/2,z+1/2
-y+3/4,x+5/4,z+3/4
-x+1,-y+1/2,z+1
y+3/4,-x+3/4,z+5/4
x+1/2,-y+1/2,-z+1/2
y+3/4,x+5/4,-z+3/4
-x+1,y+1/2,-z+1
-y+3/4,-x+3/4,-z+5/4
-x+1/2,-y+1/2,-z+1/2
y+1/4,-x-1/4,-z+1/4
x,y+1/2,-z
-y+1/4,x+1/4,-z-1/4
-x+1/2,y+1/2,z+1/2
-y+1/4,-x-1/4,z+1/4
x,-y+1/2,z
y+1/4,x+1/4,z-1/4

loop_
_atom_site_label
_atom_site_type_symbol
_atom_site_fract_x
_atom_site_fract_y
_atom_site_fract_z
_atom_site_occupancy
_atom_site_U_iso_or_equiv
K1 K+1 0.5 0.25 0.25713 1 0.0
O2 O-2 0.7755 0.0255 0.375 1 0.0
H2 H+1 0.687 0.01 0.414 1 0.0
H1 H+1 0.5 0.193 0.491 0.5 0.0
O1 O-2 0.5 0.0892 0.48824 0.5 0.0
